data_7019703
loop_
_publ_author_name
'Palomas, David'
'Holle, Sigrid'
'In\'es, Blanca'
'Bruns, Hans'
'Goddard, Richard'
'Alcarazo, Manuel'

_publ_section_title
;
 Synthesis and reactivity of electron poor allenes: formation of
 completely organic frustrated Lewis pairs.
;
_journal_issue 30
_journal_name_full 'Dalton transactions (Cambridge, England : 2003)'
_journal_page_first 9073
_journal_page_last 9082
_journal_paper_doi 10.1039/c2dt30195d
_journal_volume 41
_journal_year 2012
_chemical_compound_source diethylether
_chemical_formula_moiety 'C32 H36 F2 N2 O4 '
_chemical_formula_sum 'C32 H36 F2 N2 O4'
_chemical_formula_weight 550.63
_chemical_name_systematic
;
1-(1,3-di(tert-butyl)imidazol-3-ium-2-yl)-1-(9H-3,6-difluoro-
fluoren-9-yl-8a-ide)-2,2-di(ethoxycarbonyl)ethane
;
_space_group_IT_number 61
_symmetry_cell_setting orthorhombic
_symmetry_Int_Tables_number 61
_symmetry_space_group_name_Hall '-P 2ac 2ab'
_symmetry_space_group_name_H-M 'P b c a'
_atom_sites_solution_hydrogens geom
_atom_sites_solution_primary direct
_atom_sites_solution_secondary difmap
_audit_block_code HOS-HG-017-01
_audit_creation_date 2012-01-18
_cell_angle_alpha 90.00
_cell_angle_beta 90.00
_cell_angle_gamma 90.00
_cell_formula_units_Z 8
_cell_length_a 13.9352(18)
_cell_length_b 18.6325(14)
_cell_length_c 21.797(3)
_cell_measurement_reflns_used 108759
_cell_measurement_temperature 100
_cell_measurement_theta_max 33.0999
_cell_measurement_theta_min 2.6042
_cell_volume 5659.5(11)
_computing_cell_refinement 'DENZO (Bruker AXS, 2006)'
_computing_data_collection 'DATCOL (Bruker AXS, 2006)'
_computing_data_reduction 'DENZO (Bruker AXS, 2006)'
_computing_molecular_graphics 'DIAMOND (Crystal Impact GbR, 2005)'
_computing_publication_material
;
OLEX2: a complete structure solution, refinement and analysis program.
Dolomanov et al., J. Appl. Cryst. (2009). 42, 339-341
;
_computing_structure_refinement 'SHELXL-97 (Sheldrick, 2008)'
_computing_structure_solution 'SHELXS-97 (Sheldrick, 2008)'
_diffrn_ambient_temperature 100
_diffrn_detector_area_resol_mean 18.02
_diffrn_measured_fraction_theta_full 0.999
_diffrn_measured_fraction_theta_max 0.999
_diffrn_measurement_device_type 'Bruker AXS Enraf-Nonius KappaCCD'
_diffrn_measurement_method 'CCD \f- and \w-scans'
_diffrn_radiation_monochromator graphite
_diffrn_radiation_source '0.2 x 2mm^2^ focus rotating anode'
_diffrn_radiation_type MoK\a
_diffrn_radiation_wavelength 0.71073
_diffrn_reflns_av_R_equivalents 0.0717
_diffrn_reflns_av_sigmaI/netI 0.0425
_diffrn_reflns_limit_h_max 21
_diffrn_reflns_limit_h_min -21
_diffrn_reflns_limit_k_max 28
_diffrn_reflns_limit_k_min -28
_diffrn_reflns_limit_l_max 33
_diffrn_reflns_limit_l_min -33
_diffrn_reflns_number 96395
_diffrn_reflns_theta_full 27.50
_diffrn_reflns_theta_max 33.22
_diffrn_reflns_theta_min 2.61
_diffrn_standards_decay_% 0
_diffrn_standards_interval_count 0
_diffrn_standards_interval_time 0
_diffrn_standards_number 0
_exptl_absorpt_coefficient_mu 0.094
_exptl_absorpt_correction_T_max 0.98876
_exptl_absorpt_correction_T_min 0.97699
_exptl_absorpt_correction_type gaussian
_exptl_absorpt_process_details 'SADABS (Bruker AXS, 2008)'
_exptl_crystal_colour red
_exptl_crystal_density_diffrn 1.292
_exptl_crystal_description block
_exptl_crystal_F_000 2336
_exptl_crystal_size_max 0.31
_exptl_crystal_size_mid 0.21
_exptl_crystal_size_min 0.14
_refine_diff_density_max 0.463
_refine_diff_density_min -0.322
_refine_diff_density_rms 0.061
_refine_ls_extinction_method none
_refine_ls_goodness_of_fit_ref 1.054
_refine_ls_hydrogen_treatment constr
_refine_ls_matrix_type full
_refine_ls_number_parameters 369
_refine_ls_number_reflns 10840
_refine_ls_number_restraints 0
_refine_ls_restrained_S_all 1.054
_refine_ls_R_factor_all 0.0881
_refine_ls_R_factor_gt 0.0514
_refine_ls_shift/su_max 0.001
_refine_ls_shift/su_mean 0.000
_refine_ls_structure_factor_coef Fsqd
_refine_ls_weighting_details
;
calc w=1/[\s^2^(Fo^2^)+(0.0410P)^2^+3.4235P] where P=(Fo^2^+2Fc^2^)/3
;
_refine_ls_weighting_scheme calc
_refine_ls_wR_factor_gt 0.1081
_refine_ls_wR_factor_ref 0.1245
_reflns_number_gt 7534
_reflns_number_total 10840
_reflns_threshold_expression >2sigma(I)
_cod_data_source_file c2dt30195d.txt
_cod_data_source_block 7008_20
_cod_original_cell_volume 5659.6(11)
_cod_original_sg_symbol_Hall '-p 2ac 2ab'
_cod_original_sg_symbol_H-M Pbca
_cod_database_code 7019703

loop_
_space_group_symop_id
_space_group_symop_operation_xyz
1 'x, y, z'
2 '-x+1/2, -y, z+1/2'
3 'x+1/2, -y+1/2, -z'
4 '-x, y+1/2, -z+1/2'
5 '-x, -y, -z'
6 'x-1/2, y, -z-1/2'
7 '-x-1/2, y-1/2, z'
8 'x, -y-1/2, z-1/2'

loop_
_atom_site_label
_atom_site_type_symbol
_atom_site_fract_x
_atom_site_fract_y
_atom_site_fract_z
_atom_site_U_iso_or_equiv
_atom_site_adp_type
_atom_site_occupancy
_atom_site_symmetry_multiplicity
_atom_site_calc_flag
_atom_site_refinement_flags
F1 F 0.22694(7) 0.71482(5) 0.79844(5) 0.0352(2) Uani 1 1 d .
F2 F 0.00413(7) 0.87854(5) 0.50555(5) 0.0335(2) Uani 1 1 d .
O1 O 0.45362(7) 1.18996(5) 0.62076(5) 0.0219(2) Uani 1 1 d .
O2 O 0.54466(6) 1.09058(5) 0.61067(4) 0.01495(17) Uani 1 1 d .
O3 O 0.21589(6) 1.09486(5) 0.65921(4) 0.01672(17) Uani 1 1 d .
O4 O 0.27340(6) 1.15588(5) 0.57839(4) 0.01736(18) Uani 1 1 d .
N1 N 0.51303(7) 1.01409(5) 0.73710(4) 0.01178(18) Uani 1 1 d .
N2 N 0.54931(7) 0.94148(5) 0.66121(5) 0.01272(18) Uani 1 1 d .
C1 C 0.31850(8) 0.95103(6) 0.65221(5) 0.0123(2) Uani 1 1 d .
C2 C 0.31220(9) 0.88913(6) 0.69394(5) 0.0132(2) Uani 1 1 d .
C3 C 0.36591(9) 0.86783(7) 0.74536(6) 0.0162(2) Uani 1 1 d .
H3 H 0.4205 0.8934 0.7565 0.019 Uiso 1 1 calc R
C4 C 0.33739(10) 0.80830(7) 0.77979(6) 0.0200(2) Uani 1 1 d .
H4 H 0.3727 0.7939 0.8139 0.024 Uiso 1 1 calc R
C5 C 0.25564(10) 0.77087(7) 0.76242(7) 0.0218(3) Uani 1 1 d .
C6 C 0.20107(10) 0.78799(7) 0.71165(7) 0.0202(3) Uani 1 1 d .
H6 H 0.1476 0.7611 0.7005 0.024 Uiso 1 1 calc R
C7 C 0.23016(9) 0.84770(6) 0.67784(6) 0.0150(2) Uani 1 1 d .
C8 C 0.18504(9) 0.88054(6) 0.62452(6) 0.0148(2) Uani 1 1 d .
C9 C 0.10662(10) 0.85726(7) 0.58996(6) 0.0200(2) Uani 1 1 d .
H9 H 0.0731 0.8157 0.5998 0.024 Uiso 1 1 calc R
C10 C 0.08150(10) 0.89928(8) 0.54047(6) 0.0210(3) Uani 1 1 d .
C11 C 0.13021(10) 0.96093(7) 0.52349(6) 0.0192(2) Uani 1 1 d .
H11 H 0.1104 0.9873 0.4896 0.023 Uiso 1 1 calc R
C12 C 0.20921(9) 0.98304(7) 0.55771(5) 0.0159(2) Uani 1 1 d .
H12 H 0.2434 1.0237 0.5462 0.019 Uiso 1 1 calc R
C13 C 0.23703(9) 0.94379(6) 0.60969(5) 0.0138(2) Uani 1 1 d .
C14 C 0.38818(8) 1.00457(6) 0.65253(5) 0.0117(2) Uani 1 1 d .
C15 C 0.48075(8) 0.98636(6) 0.68322(5) 0.01149(19) Uani 1 1 d .
C16 C 0.60411(9) 0.98767(7) 0.74792(6) 0.0162(2) Uani 1 1 d .
H16 H 0.6433 0.9989 0.7811 0.019 Uiso 1 1 calc R
C17 C 0.62587(9) 0.94254(7) 0.70148(6) 0.0167(2) Uani 1 1 d .
H17 H 0.6826 0.9167 0.6973 0.020 Uiso 1 1 calc R
C18 C 0.46357(9) 1.06167(6) 0.78435(5) 0.0131(2) Uani 1 1 d .
C19 C 0.49013(10) 1.03281(7) 0.84820(6) 0.0187(2) Uani 1 1 d .
H19A H 0.4733 0.9829 0.8508 0.028 Uiso 1 1 calc R
H19C H 0.4558 1.0592 0.8790 0.028 Uiso 1 1 calc R
H19B H 0.5579 1.0382 0.8547 0.028 Uiso 1 1 calc R
C20 C 0.50124(10) 1.13819(7) 0.77641(6) 0.0188(2) Uani 1 1 d .
H20B H 0.5700 1.1381 0.7795 0.028 Uiso 1 1 calc R
H20C H 0.4748 1.1683 0.8079 0.028 Uiso 1 1 calc R
H20A H 0.4825 1.1561 0.7369 0.028 Uiso 1 1 calc R
C21 C 0.35459(9) 1.05842(7) 0.77867(6) 0.0172(2) Uani 1 1 d .
H21B H 0.3352 1.0801 0.7407 0.026 Uiso 1 1 calc R
H21C H 0.3259 1.0838 0.8123 0.026 Uiso 1 1 calc R
H21A H 0.3341 1.0092 0.7794 0.026 Uiso 1 1 calc R
C22 C 0.55285(9) 0.89487(7) 0.60383(6) 0.0158(2) Uani 1 1 d .
C23 C 0.52825(15) 0.81834(8) 0.62317(7) 0.0341(4) Uani 1 1 d .
H23B H 0.4636 0.8168 0.6383 0.051 Uiso 1 1 calc R
H23C H 0.5715 0.8032 0.6549 0.051 Uiso 1 1 calc R
H23A H 0.5342 0.7869 0.5885 0.051 Uiso 1 1 calc R
C24 C 0.48550(14) 0.92068(10) 0.55394(7) 0.0380(4) Uani 1 1 d .
H24A H 0.5004 0.8966 0.5162 0.057 Uiso 1 1 calc R
H24C H 0.4930 0.9715 0.5486 0.057 Uiso 1 1 calc R
H24B H 0.4205 0.9103 0.5654 0.057 Uiso 1 1 calc R
C25 C 0.65496(12) 0.89697(11) 0.57866(9) 0.0426(5) Uani 1 1 d .
H25B H 0.6982 0.8767 0.6083 0.064 Uiso 1 1 calc R
H25C H 0.6729 0.9458 0.5705 0.064 Uiso 1 1 calc R
H25A H 0.6581 0.8697 0.5413 0.064 Uiso 1 1 calc R
C26 C 0.37880(8) 1.07519(6) 0.62784(5) 0.0124(2) Uani 1 1 d .
C27 C 0.45847(9) 1.12427(6) 0.61923(5) 0.0136(2) Uani 1 1 d .
C28 C 0.62804(9) 1.13706(7) 0.61457(7) 0.0212(3) Uani 1 1 d .
H28B H 0.6457 1.1442 0.6572 0.025 Uiso 1 1 calc R
H28A H 0.6136 1.1835 0.5967 0.025 Uiso 1 1 calc R
C29 C 0.70923(10) 1.10243(8) 0.58053(6) 0.0215(3) Uani 1 1 d .
H29A H 0.6907 1.0946 0.5386 0.032 Uiso 1 1 calc R
H29B H 0.7245 1.0573 0.5993 0.032 Uiso 1 1 calc R
H29C H 0.7644 1.1332 0.5818 0.032 Uiso 1 1 calc R
C30 C 0.28282(9) 1.10828(6) 0.62490(5) 0.0133(2) Uani 1 1 d .
C31 C 0.18191(10) 1.19298(8) 0.57583(6) 0.0210(3) Uani 1 1 d .
H31B H 0.1728 1.2219 0.6124 0.025 Uiso 1 1 calc R
H31A H 0.1297 1.1587 0.5731 0.025 Uiso 1 1 calc R
C32 C 0.18400(12) 1.24004(9) 0.51958(7) 0.0315(3) Uani 1 1 d .
H32A H 0.1918 1.2107 0.4837 0.047 Uiso 1 1 calc R
H32C H 0.2366 1.2731 0.5225 0.047 Uiso 1 1 calc R
H32B H 0.1249 1.2663 0.5167 0.047 Uiso 1 1 calc R

loop_
_atom_site_aniso_label
_atom_site_aniso_U_11
_atom_site_aniso_U_22
_atom_site_aniso_U_33
_atom_site_aniso_U_23
_atom_site_aniso_U_13
_atom_site_aniso_U_12
F1 0.0271(5) 0.0246(4) 0.0539(6) 0.0252(4) -0.0114(4) -0.0096(4)
F2 0.0296(5) 0.0339(5) 0.0371(5) 0.0022(4) -0.0213(4) -0.0072(4)
O1 0.0188(4) 0.0121(4) 0.0350(5) 0.0034(4) 0.0005(4) -0.0002(3)
O2 0.0114(4) 0.0142(4) 0.0193(4) -0.0010(3) 0.0023(3) -0.0018(3)
O3 0.0128(4) 0.0187(4) 0.0187(4) 0.0023(3) 0.0017(3) 0.0009(3)
O4 0.0142(4) 0.0188(4) 0.0191(4) 0.0062(3) -0.0003(3) 0.0044(3)
N1 0.0105(4) 0.0122(4) 0.0127(4) -0.0010(3) -0.0008(3) 0.0004(3)
N2 0.0125(4) 0.0120(4) 0.0136(4) -0.0007(3) 0.0005(3) 0.0014(3)
C1 0.0126(5) 0.0117(5) 0.0127(5) -0.0002(4) -0.0010(4) 0.0001(4)
C2 0.0123(5) 0.0107(5) 0.0166(5) -0.0004(4) -0.0008(4) 0.0006(4)
C3 0.0138(5) 0.0149(5) 0.0198(5) 0.0028(4) -0.0024(4) -0.0009(4)
C4 0.0171(6) 0.0170(6) 0.0260(6) 0.0075(5) -0.0039(5) -0.0004(5)
C5 0.0183(6) 0.0140(5) 0.0331(7) 0.0100(5) -0.0024(5) -0.0024(5)
C6 0.0161(6) 0.0132(5) 0.0315(7) 0.0031(5) -0.0032(5) -0.0028(4)
C7 0.0140(5) 0.0109(5) 0.0202(5) -0.0004(4) -0.0014(4) 0.0000(4)
C8 0.0134(5) 0.0123(5) 0.0188(5) -0.0018(4) -0.0025(4) 0.0003(4)
C9 0.0169(6) 0.0160(5) 0.0271(6) -0.0023(5) -0.0052(5) -0.0023(5)
C10 0.0174(6) 0.0221(6) 0.0236(6) -0.0049(5) -0.0086(5) -0.0007(5)
C11 0.0199(6) 0.0211(6) 0.0165(5) -0.0019(5) -0.0047(5) 0.0025(5)
C12 0.0161(5) 0.0173(5) 0.0142(5) -0.0008(4) -0.0012(4) -0.0003(4)
C13 0.0134(5) 0.0132(5) 0.0148(5) -0.0014(4) -0.0011(4) 0.0004(4)
C14 0.0115(5) 0.0125(5) 0.0112(4) -0.0009(4) -0.0002(4) 0.0008(4)
C15 0.0123(5) 0.0101(5) 0.0121(4) 0.0011(4) 0.0004(4) -0.0016(4)
C16 0.0115(5) 0.0200(5) 0.0172(5) -0.0018(5) -0.0029(4) 0.0024(4)
C17 0.0126(5) 0.0184(6) 0.0193(5) -0.0015(4) -0.0012(4) 0.0035(4)
C18 0.0128(5) 0.0140(5) 0.0124(5) -0.0030(4) 0.0002(4) 0.0016(4)
C19 0.0185(6) 0.0239(6) 0.0138(5) 0.0008(5) -0.0009(4) 0.0025(5)
C20 0.0215(6) 0.0139(5) 0.0209(6) -0.0033(4) 0.0008(5) -0.0002(5)
C21 0.0125(5) 0.0230(6) 0.0161(5) -0.0040(5) 0.0008(4) 0.0023(5)
C22 0.0177(5) 0.0141(5) 0.0157(5) -0.0040(4) 0.0017(4) 0.0010(4)
C23 0.0609(12) 0.0158(6) 0.0256(7) -0.0057(5) 0.0014(7) -0.0057(7)
C24 0.0528(11) 0.0456(10) 0.0154(6) -0.0110(6) -0.0075(6) 0.0280(8)
C25 0.0261(8) 0.0601(12) 0.0418(9) -0.0308(9) 0.0159(7) -0.0106(8)
C26 0.0115(5) 0.0125(5) 0.0132(5) 0.0005(4) 0.0002(4) 0.0010(4)
C27 0.0133(5) 0.0138(5) 0.0137(5) 0.0016(4) 0.0008(4) 0.0002(4)
C28 0.0147(5) 0.0211(6) 0.0278(6) -0.0036(5) 0.0040(5) -0.0054(5)
C29 0.0152(6) 0.0274(7) 0.0219(6) -0.0007(5) 0.0019(5) 0.0000(5)
C30 0.0133(5) 0.0120(5) 0.0145(5) 0.0001(4) -0.0011(4) 0.0005(4)
C31 0.0182(6) 0.0226(6) 0.0221(6) 0.0027(5) -0.0019(5) 0.0079(5)
C32 0.0307(8) 0.0326(8) 0.0310(7) 0.0116(6) -0.0019(6) 0.0131(7)

loop_
_atom_type_symbol
_atom_type_description
_atom_type_scat_dispersion_real
_atom_type_scat_dispersion_imag
_atom_type_scat_source
C C 0.0033 0.0016 'International Tables Vol C Tables 4.2.6.8 and 6.1.1.4'
H H 0.0000 0.0000 'International Tables Vol C Tables 4.2.6.8 and 6.1.1.4'
N N 0.0061 0.0033 'International Tables Vol C Tables 4.2.6.8 and 6.1.1.4'
O O 0.0106 0.0060 'International Tables Vol C Tables 4.2.6.8 and 6.1.1.4'
F F 0.0171 0.0103 'International Tables Vol C Tables 4.2.6.8 and 6.1.1.4'

loop_
_exptl_crystal_face_index_h
_exptl_crystal_face_index_k
_exptl_crystal_face_index_l
_exptl_crystal_face_perp_dist
0.00 -1.00 0.00 0.1600
-1.00 3.00 0.00 0.1500
1.00 0.00 -1.00 0.1100
-1.00 0.00 1.00 0.1000
0.00 0.00 1.00 0.0600
-1.00 0.00 -1.00 0.1100
1.00 0.00 1.00 0.0800
0.00 0.00 -1.00 0.0800

loop_
_geom_angle_atom_site_label_1
_geom_angle_atom_site_label_2
_geom_angle_atom_site_label_3
_geom_angle
_geom_angle_publ_flag
F1 C5 C4 117.87(12) y
F1 C5 C6 118.43(12) y
F2 C10 C9 118.22(12) y
F2 C10 C11 118.00(12) y
O1 C27 O2 120.66(11) y
O1 C27 C26 125.70(11) y
O2 C27 C26 113.61(10) y
O2 C28 C29 108.56(11) y
O3 C30 O4 121.25(11) y
O3 C30 C26 125.49(11) y
O4 C30 C26 113.25(10) y
O4 C31 C32 106.94(11) y
N1 C15 C14 125.94(10) y
N1 C18 C19 107.43(9) y
N1 C18 C20 108.10(10) y
N1 C18 C21 111.87(9) y
N2 C15 N1 107.85(10) y
N2 C15 C14 126.16(10) y
N2 C22 C23 107.38(10) y
N2 C22 C25 108.11(11) y
C1 C14 C15 116.25(10) y
C1 C14 C26 126.50(11) y
C2 C1 C13 105.76(10) y
C2 C7 C8 108.41(10) y
C3 C2 C1 133.07(11) y
C3 C2 C7 118.13(11) y
C4 C3 C2 120.09(11) y
C5 C4 C3 119.06(12) y
C5 C6 C7 116.62(12) y
C6 C5 C4 123.69(12) y
C6 C7 C2 122.39(11) y
C6 C7 C8 129.16(11) y
C7 C2 C1 108.69(10) y
C8 C13 C1 109.03(10) y
C9 C8 C7 129.64(12) y
C9 C8 C13 122.28(11) y
C9 C10 C11 123.78(12) y
C10 C9 C8 116.40(12) y
C10 C11 C12 119.33(12) y
C11 C12 C13 119.80(12) y
C12 C13 C1 132.37(11) y
C12 C13 C8 118.37(11) y
C13 C8 C7 108.06(10) y
C14 C1 C2 126.87(10) y
C14 C1 C13 127.36(10) y
C14 C26 C27 124.04(10) y
C14 C26 C30 119.00(10) y
C15 N1 C16 108.42(10) y
C15 N1 C18 130.94(10) y
C15 N2 C17 108.06(10) y
C15 N2 C22 131.63(10) y
C16 N1 C18 120.49(10) y
C16 C17 N2 108.16(11) y
C17 N2 C22 120.31(10) y
C17 C16 N1 107.47(11) y
C20 C18 C19 110.24(10) y
C21 C18 C19 107.42(10) y
C21 C18 C20 111.70(10) y
C24 C22 N2 112.84(10) y
C24 C22 C23 110.85(14) y
C24 C22 C25 108.15(14) y
C25 C22 C23 109.45(14) y
C26 C14 C15 117.23(10) y
C27 O2 C28 114.90(9) y
C27 C26 C30 115.16(10) y
C30 O4 C31 115.22(10) y

loop_
_geom_bond_atom_site_label_1
_geom_bond_atom_site_label_2
_geom_bond_distance
_geom_bond_publ_flag
F1 C5 1.3664(15) y
F2 C10 1.3752(15) y
O1 C27 1.2263(15) y
O2 C27 1.3680(15) y
O2 C28 1.4516(15) y
O3 C30 1.2214(15) y
O4 C30 1.3533(14) y
O4 C31 1.4513(16) y
N1 C15 1.3596(15) y
N1 C16 1.3816(15) y
N1 C18 1.5237(15) y
N2 C15 1.3574(15) y
N2 C17 1.3818(16) y
N2 C22 1.5235(15) y
C1 C2 1.4716(16) y
C1 C13 1.4717(16) y
C1 C14 1.3922(16) y
C2 C3 1.4049(17) y
C2 C7 1.4234(17) y
C3 C4 1.3968(17) y
C4 C5 1.3885(19) y
C5 C6 1.3801(19) y
C6 C7 1.3948(17) y
C7 C8 1.4562(17) y
C8 C9 1.3964(17) y
C8 C13 1.4207(17) y
C9 C10 1.3781(19) y
C10 C11 1.385(2) y
C11 C12 1.3921(18) y
C12 C13 1.4031(17) y
C14 C15 1.4923(16) y
C14 C26 1.4276(16) y
C16 C17 1.3505(17) y
C18 C19 1.5372(17) y
C18 C20 1.5292(17) y
C18 C21 1.5248(17) y
C22 C23 1.5259(19) y
C22 C24 1.515(2) y
C22 C25 1.525(2) y
C26 C27 1.4505(16) y
C26 C30 1.4742(16) y
C28 C29 1.4990(19) y
C31 C32 1.508(2) y
